data_7132604
loop_
_publ_author_name
'Liang, Qianqian'
'Cai, Yan'
'Jiang, Wenjun'
'Pang, Mengdi'
'Fan, Liming'
'Zhang, Guoying'

_publ_section_title
;
 Palladium-catalyzed allylation and carbonylation: access to
 allylhydrazones and allyl acylhydrazones.
;
_journal_issue 12
_journal_name_full 'Chemical communications (Cambridge, England)'
_journal_page_first 1638
_journal_page_last 1641
_journal_paper_doi 10.1039/d3cc05531k
_journal_volume 60
_journal_year 2024
_chemical_formula_sum 'C23 H22 N2'
_chemical_formula_weight 326.43
_space_group_IT_number 14
_space_group_name_Hall '-P 2ybc'
_space_group_name_H-M_alt 'P 1 21/c 1'
_symmetry_cell_setting monoclinic
_symmetry_space_group_name_H-M 'P 1 21/c 1'
_atom_sites_solution_hydrogens geom
_atom_sites_solution_primary direct
_atom_sites_solution_secondary difmap
_audit_creation_method SHELXL-97
_audit_update_record
;
2023-03-20 deposited with the CCDC.	2024-01-10 downloaded from the CCDC.
;
_cell_angle_alpha 90.00
_cell_angle_beta 111.962(5)
_cell_angle_gamma 90.00
_cell_formula_units_Z 4
_cell_length_a 10.8961(11)
_cell_length_b 18.4187(17)
_cell_length_c 9.4952(8)
_cell_measurement_reflns_used 1737
_cell_measurement_temperature 298(2)
_cell_measurement_theta_max 23.654
_cell_measurement_theta_min 2.313
_cell_volume 1767.3(3)
_computing_cell_refinement 'Bruker SMART'
_computing_data_collection 'Bruker SMART'
_computing_data_reduction 'Bruker SAINT'
_computing_molecular_graphics 'Bruker SHELXTL'
_computing_publication_material 'Bruker SHELXTL'
_computing_structure_refinement 'SHELXL-97 (Sheldrick, 1997)'
_computing_structure_solution 'SHELXS-97 (Sheldrick, 1990)'
_diffrn_ambient_temperature 298(2)
_diffrn_measured_fraction_theta_full 0.991
_diffrn_measured_fraction_theta_max 0.991
_diffrn_measurement_device_type 'CCD area detector'
_diffrn_measurement_method 'phi and omega scans'
_diffrn_radiation_monochromator graphite
_diffrn_radiation_source 'fine-focus sealed tube'
_diffrn_radiation_type MoK\a
_diffrn_radiation_wavelength 0.71073
_diffrn_reflns_av_R_equivalents 0.1073
_diffrn_reflns_av_sigmaI/netI 0.1370
_diffrn_reflns_limit_h_max 12
_diffrn_reflns_limit_h_min -11
_diffrn_reflns_limit_k_max 21
_diffrn_reflns_limit_k_min -14
_diffrn_reflns_limit_l_max 11
_diffrn_reflns_limit_l_min -10
_diffrn_reflns_number 8212
_diffrn_reflns_theta_full 25.02
_diffrn_reflns_theta_max 25.02
_diffrn_reflns_theta_min 2.21
_exptl_absorpt_coefficient_mu 0.072
_exptl_absorpt_correction_T_max 0.9732
_exptl_absorpt_correction_T_min 0.9677
_exptl_absorpt_correction_type multi-scan
_exptl_absorpt_process_details sadabs
_exptl_crystal_colour colourless
_exptl_crystal_density_diffrn 1.227
_exptl_crystal_density_meas 0
_exptl_crystal_density_method 'not measured'
_exptl_crystal_description block
_exptl_crystal_F_000 696
_exptl_crystal_size_max 0.46
_exptl_crystal_size_mid 0.40
_exptl_crystal_size_min 0.38
_refine_diff_density_max 0.280
_refine_diff_density_min -0.376
_refine_diff_density_rms 0.069
_refine_ls_extinction_coef 0.009(3)
_refine_ls_extinction_expression Fc^*^=kFc[1+0.001xFc^2^\l^3^/sin(2\q)]^-1/4^
_refine_ls_extinction_method SHELXL
_refine_ls_goodness_of_fit_ref 1.097
_refine_ls_hydrogen_treatment mixed
_refine_ls_matrix_type full
_refine_ls_number_parameters 227
_refine_ls_number_reflns 3088
_refine_ls_number_restraints 0
_refine_ls_restrained_S_all 1.097
_refine_ls_R_factor_all 0.1697
_refine_ls_R_factor_gt 0.0901
_refine_ls_shift/su_max 0.000
_refine_ls_shift/su_mean 0.000
_refine_ls_structure_factor_coef Fsqd
_refine_ls_weighting_details 'calc w=1/[\s^2^(Fo^2^)+(0.0977P)^2^+0.1507P] where P=(Fo^2^+2Fc^2^)/3'
_refine_ls_weighting_scheme calc
_refine_ls_wR_factor_gt 0.2066
_refine_ls_wR_factor_ref 0.2449
_reflns_number_gt 1605
_reflns_number_total 3088
_reflns_threshold_expression >2sigma(I)
_cod_data_source_file d3cc05531k2.cif
_cod_data_source_block 220627f
_cod_depositor_comments
;
The following automatic conversions were performed:

data item '_symmetry_cell_setting' value 'Monoclinic' was changed to
'monoclinic' in accordance with the
/home/data/users/saulius/crontab/automatic-downloads/rss-feeds/RSC/lib/dictionaries/cif_core.dic
dictionary named 'cif_core.dic' version 2.4.2 last updated on
2011-04-26.

Automatic conversion script
Id: cif_fix_values 8170 2020-07-09 18:12:32Z antanas 

 Adding full bibliography for 7132604--7132610.cif.
;
_cod_original_sg_symbol_H-M P2(1)/c
_cod_database_code 7132604

loop_
_symmetry_equiv_pos_as_xyz
'x, y, z'
'-x, y+1/2, -z+1/2'
'-x, -y, -z'
'x, -y-1/2, z-1/2'

loop_
_atom_site_label
_atom_site_type_symbol
_atom_site_fract_x
_atom_site_fract_y
_atom_site_fract_z
_atom_site_U_iso_or_equiv
_atom_site_adp_type
_atom_site_occupancy
_atom_site_symmetry_multiplicity
_atom_site_calc_flag
_atom_site_refinement_flags
_atom_site_disorder_assembly
_atom_site_disorder_group
N1 N 0.3476(3) 0.67451(16) 0.3456(3) 0.0378(8) Uani 1 1 d . . .
N2 N 0.4568(3) 0.66059(16) 0.3164(3) 0.0364(8) Uani 1 1 d . . .
C1 C 0.2552(4) 0.7287(2) 0.2656(4) 0.0423(11) Uani 1 1 d . . .
H1A H 0.3036 0.7689 0.2451 0.051 Uiso 1 1 calc R . .
H1B H 0.2120 0.7467 0.3313 0.051 Uiso 1 1 calc R . .
C2 C 0.1534(4) 0.7059(2) 0.1226(4) 0.0378(10) Uani 1 1 d . . .
H2 H 0.0860 0.7388 0.0744 0.045 Uiso 1 1 calc R . .
C3 C 0.1489(4) 0.6440(2) 0.0572(4) 0.0384(10) Uani 1 1 d . . .
H3 H 0.2183 0.6124 0.1060 0.046 Uiso 1 1 calc R . .
C4 C 0.0506(4) 0.6177(2) -0.0809(4) 0.0375(10) Uani 1 1 d . . .
C5 C 0.0480(4) 0.5471(2) -0.1198(5) 0.0460(11) Uani 1 1 d . . .
H5 H 0.1148 0.5167 -0.0584 0.055 Uiso 1 1 calc R . .
C6 C -0.0470(5) 0.5183(3) -0.2437(5) 0.0538(12) Uani 1 1 d . . .
H6 H -0.0459 0.4692 -0.2656 0.065 Uiso 1 1 calc R . .
C7 C -0.1435(5) 0.5617(3) -0.3352(5) 0.0612(13) Uani 1 1 d . . .
H7 H -0.2101 0.5426 -0.4203 0.073 Uiso 1 1 calc R . .
C8 C -0.1430(5) 0.6330(3) -0.3025(5) 0.0667(14) Uani 1 1 d . . .
H8 H -0.2086 0.6633 -0.3661 0.080 Uiso 1 1 calc R . .
C9 C -0.0473(4) 0.6604(2) -0.1775(5) 0.0507(11) Uani 1 1 d . . .
H9 H -0.0482 0.7097 -0.1567 0.061 Uiso 1 1 calc R . .
C10 C 0.3352(4) 0.63628(19) 0.4645(4) 0.0356(10) Uani 1 1 d . . .
C11 C 0.4403(4) 0.6009(2) 0.5680(5) 0.0462(11) Uani 1 1 d . . .
H11 H 0.5213 0.6014 0.5562 0.055 Uiso 1 1 calc R . .
C12 C 0.4300(5) 0.5652(2) 0.6877(5) 0.0513(11) Uani 1 1 d . . .
C13 C 0.3096(5) 0.5642(2) 0.7034(5) 0.0588(13) Uani 1 1 d . . .
H13 H 0.3005 0.5405 0.7855 0.071 Uiso 1 1 calc R . .
C14 C 0.2053(5) 0.5974(2) 0.5999(6) 0.0582(13) Uani 1 1 d . . .
H14 H 0.1239 0.5957 0.6107 0.070 Uiso 1 1 calc R . .
C15 C 0.2149(4) 0.6334(2) 0.4801(5) 0.0462(11) Uani 1 1 d . . .
H15 H 0.1410 0.6558 0.4094 0.055 Uiso 1 1 calc R . .
C16 C 0.5451(5) 0.5270(3) 0.7974(5) 0.0752(16) Uani 1 1 d . . .
H16A H 0.6193 0.5317 0.7668 0.113 Uiso 1 1 calc R . .
H16B H 0.5241 0.4765 0.8003 0.113 Uiso 1 1 calc R . .
H16C H 0.5667 0.5479 0.8964 0.113 Uiso 1 1 calc R . .
C17 C 0.4733(4) 0.6898(2) 0.2049(4) 0.0388(10) Uani 1 1 d . . .
H17 H 0.4091 0.7204 0.1399 0.047 Uiso 1 1 calc R . .
C18 C 0.5939(4) 0.6751(2) 0.1797(4) 0.0363(9) Uani 1 1 d . . .
C19 C 0.6936(4) 0.6362(3) 0.2781(5) 0.0594(13) Uani 1 1 d . . .
H19 H 0.6857 0.6179 0.3656 0.071 Uiso 1 1 calc R . .
C20 C 0.8060(5) 0.6233(3) 0.2511(6) 0.0723(15) Uani 1 1 d . . .
H20 H 0.8741 0.5964 0.3204 0.087 Uiso 1 1 calc R . .
C21 C 0.8191(5) 0.6490(3) 0.1262(6) 0.0629(14) Uani 1 1 d . . .
H21 H 0.8965 0.6405 0.1089 0.075 Uiso 1 1 calc R . .
C22 C 0.7211(5) 0.6869(3) 0.0265(6) 0.0692(15) Uani 1 1 d . . .
H22 H 0.7291 0.7041 -0.0617 0.083 Uiso 1 1 calc R . .
C23 C 0.6083(4) 0.7005(2) 0.0536(5) 0.0585(13) Uani 1 1 d . . .
H23 H 0.5407 0.7276 -0.0160 0.070 Uiso 1 1 calc R . .

loop_
_atom_site_aniso_label
_atom_site_aniso_U_11
_atom_site_aniso_U_22
_atom_site_aniso_U_33
_atom_site_aniso_U_23
_atom_site_aniso_U_13
_atom_site_aniso_U_12
N1 0.0333(18) 0.047(2) 0.0386(19) 0.0048(16) 0.0203(16) 0.0096(15)
N2 0.0318(18) 0.0426(19) 0.0393(19) -0.0012(16) 0.0184(16) 0.0006(14)
C1 0.043(3) 0.045(2) 0.049(3) -0.003(2) 0.030(2) 0.0016(19)
C2 0.033(2) 0.047(2) 0.042(2) 0.002(2) 0.025(2) 0.0047(18)
C3 0.032(2) 0.050(3) 0.042(2) 0.001(2) 0.024(2) 0.0053(18)
C4 0.036(2) 0.047(3) 0.041(2) 0.005(2) 0.027(2) 0.0066(19)
C5 0.044(3) 0.056(3) 0.044(3) 0.000(2) 0.024(2) 0.003(2)
C6 0.060(3) 0.059(3) 0.049(3) -0.003(2) 0.027(3) 0.001(2)
C7 0.055(3) 0.080(4) 0.049(3) -0.009(3) 0.020(3) -0.007(3)
C8 0.060(3) 0.081(4) 0.050(3) 0.002(3) 0.010(3) 0.022(3)
C9 0.056(3) 0.052(3) 0.049(3) -0.005(2) 0.025(2) 0.004(2)
C10 0.038(2) 0.038(2) 0.039(2) -0.0006(18) 0.024(2) -0.0044(18)
C11 0.046(3) 0.050(3) 0.050(3) 0.005(2) 0.027(2) -0.001(2)
C12 0.058(3) 0.050(3) 0.052(3) 0.004(2) 0.028(2) -0.001(2)
C13 0.080(4) 0.057(3) 0.056(3) 0.006(2) 0.046(3) -0.013(3)
C14 0.064(3) 0.060(3) 0.070(3) -0.003(3) 0.048(3) -0.011(2)
C15 0.046(3) 0.051(3) 0.051(3) -0.007(2) 0.029(2) 0.001(2)
C16 0.081(4) 0.077(4) 0.070(4) 0.023(3) 0.030(3) 0.001(3)
C17 0.033(2) 0.047(2) 0.039(2) 0.0075(19) 0.016(2) 0.0067(18)
C18 0.035(2) 0.041(2) 0.040(2) 0.0033(19) 0.022(2) -0.0014(18)
C19 0.048(3) 0.090(4) 0.049(3) 0.023(3) 0.029(2) 0.014(3)
C20 0.049(3) 0.102(4) 0.073(3) 0.026(3) 0.031(3) 0.025(3)
C21 0.055(3) 0.068(3) 0.086(4) 0.010(3) 0.049(3) 0.002(2)
C22 0.076(4) 0.077(4) 0.085(4) 0.028(3) 0.065(3) 0.009(3)
C23 0.051(3) 0.073(3) 0.063(3) 0.026(2) 0.035(3) 0.016(2)

loop_
_atom_type_symbol
_atom_type_description
_atom_type_scat_dispersion_real
_atom_type_scat_dispersion_imag
_atom_type_scat_source
C C 0.0033 0.0016 'International Tables Vol C Tables 4.2.6.8 and 6.1.1.4'
H H 0.0000 0.0000 'International Tables Vol C Tables 4.2.6.8 and 6.1.1.4'
N N 0.0061 0.0033 'International Tables Vol C Tables 4.2.6.8 and 6.1.1.4'

loop_
_geom_angle_atom_site_label_1
_geom_angle_atom_site_label_2
_geom_angle_atom_site_label_3
_geom_angle
_geom_angle_site_symmetry_1
_geom_angle_site_symmetry_3
_geom_angle_publ_flag
N2 N1 C10 115.9(3) . . ?
N2 N1 C1 122.0(3) . . ?
C10 N1 C1 122.0(3) . . ?
C17 N2 N1 120.5(3) . . ?
N1 C1 C2 115.8(3) . . ?
N1 C1 H1A 108.3 . . ?
C2 C1 H1A 108.3 . . ?
N1 C1 H1B 108.3 . . ?
C2 C1 H1B 108.3 . . ?
H1A C1 H1B 107.4 . . ?
C3 C2 C1 125.6(4) . . ?
C3 C2 H2 117.2 . . ?
C1 C2 H2 117.2 . . ?
C2 C3 C4 128.3(4) . . ?
C2 C3 H3 115.8 . . ?
C4 C3 H3 115.8 . . ?
C5 C4 C9 116.1(4) . . ?
C5 C4 C3 120.5(4) . . ?
C9 C4 C3 123.3(4) . . ?
C4 C5 C6 123.1(4) . . ?
C4 C5 H5 118.4 . . ?
C6 C5 H5 118.4 . . ?
C7 C6 C5 119.2(4) . . ?
C7 C6 H6 120.4 . . ?
C5 C6 H6 120.4 . . ?
C6 C7 C8 119.6(5) . . ?
C6 C7 H7 120.2 . . ?
C8 C7 H7 120.2 . . ?
C7 C8 C9 120.1(4) . . ?
C7 C8 H8 119.9 . . ?
C9 C8 H8 119.9 . . ?
C8 C9 C4 121.8(4) . . ?
C8 C9 H9 119.1 . . ?
C4 C9 H9 119.1 . . ?
C11 C10 C15 118.7(4) . . ?
C11 C10 N1 121.4(3) . . ?
C15 C10 N1 119.9(4) . . ?
C12 C11 C10 121.8(4) . . ?
C12 C11 H11 119.1 . . ?
C10 C11 H11 119.1 . . ?
C11 C12 C13 118.6(4) . . ?
C11 C12 C16 120.6(4) . . ?
C13 C12 C16 120.8(4) . . ?
C14 C13 C12 119.8(4) . . ?
C14 C13 H13 120.1 . . ?
C12 C13 H13 120.1 . . ?
C13 C14 C15 121.9(4) . . ?
C13 C14 H14 119.1 . . ?
C15 C14 H14 119.1 . . ?
C14 C15 C10 119.1(4) . . ?
C14 C15 H15 120.4 . . ?
C10 C15 H15 120.4 . . ?
C12 C16 H16A 109.5 . . ?
C12 C16 H16B 109.5 . . ?
H16A C16 H16B 109.5 . . ?
C12 C16 H16C 109.5 . . ?
H16A C16 H16C 109.5 . . ?
H16B C16 H16C 109.5 . . ?
N2 C17 C18 118.9(3) . . ?
N2 C17 H17 120.6 . . ?
C18 C17 H17 120.6 . . ?
C19 C18 C23 118.1(4) . . ?
C19 C18 C17 122.2(4) . . ?
C23 C18 C17 119.8(4) . . ?
C18 C19 C20 120.8(4) . . ?
C18 C19 H19 119.6 . . ?
C20 C19 H19 119.6 . . ?
C21 C20 C19 120.6(5) . . ?
C21 C20 H20 119.7 . . ?
C19 C20 H20 119.7 . . ?
C22 C21 C20 119.6(4) . . ?
C22 C21 H21 120.2 . . ?
C20 C21 H21 120.2 . . ?
C21 C22 C23 120.1(4) . . ?
C21 C22 H22 120.0 . . ?
C23 C22 H22 120.0 . . ?
C18 C23 C22 120.9(4) . . ?
C18 C23 H23 119.5 . . ?
C22 C23 H23 119.5 . . ?

loop_
_geom_bond_atom_site_label_1
_geom_bond_atom_site_label_2
_geom_bond_distance
_geom_bond_site_symmetry_2
_geom_bond_publ_flag
N1 N2 1.343(4) . ?
N1 C10 1.379(4) . ?
N1 C1 1.420(5) . ?
N2 C17 1.259(4) . ?
C1 C2 1.457(5) . ?
C1 H1A 0.9700 . ?
C1 H1B 0.9700 . ?
C2 C3 1.291(5) . ?
C2 H2 0.9300 . ?
C3 C4 1.431(5) . ?
C3 H3 0.9300 . ?
C4 C5 1.351(5) . ?
C4 C9 1.366(5) . ?
C5 C6 1.351(5) . ?
C5 H5 0.9300 . ?
C6 C7 1.347(6) . ?
C6 H6 0.9300 . ?
C7 C8 1.348(6) . ?
C7 H7 0.9300 . ?
C8 C9 1.351(6) . ?
C8 H8 0.9300 . ?
C9 H9 0.9300 . ?
C10 C11 1.364(5) . ?
C10 C15 1.375(5) . ?
C11 C12 1.354(5) . ?
C11 H11 0.9300 . ?
C12 C13 1.375(6) . ?
C12 C16 1.474(6) . ?
C13 C14 1.340(6) . ?
C13 H13 0.9300 . ?
C14 C15 1.354(6) . ?
C14 H14 0.9300 . ?
C15 H15 0.9300 . ?
C16 H16A 0.9600 . ?
C16 H16B 0.9600 . ?
C16 H16C 0.9600 . ?
C17 C18 1.446(5) . ?
C17 H17 0.9300 . ?
C18 C19 1.344(5) . ?
C18 C23 1.348(5) . ?
C19 C20 1.363(6) . ?
C19 H19 0.9300 . ?
C20 C21 1.334(6) . ?
C20 H20 0.9300 . ?
C21 C22 1.330(6) . ?
C21 H21 0.9300 . ?
C22 C23 1.370(6) . ?
C22 H22 0.9300 . ?
C23 H23 0.9300 . ?

loop_
_geom_torsion_atom_site_label_1
_geom_torsion_atom_site_label_2
_geom_torsion_atom_site_label_3
_geom_torsion_atom_site_label_4
_geom_torsion
_geom_torsion_site_symmetry_1
_geom_torsion_site_symmetry_2
_geom_torsion_site_symmetry_3
_geom_torsion_site_symmetry_4
_geom_torsion_publ_flag
C10 N1 N2 C17 176.1(3) . . . . ?
C1 N1 N2 C17 -8.0(5) . . . . ?
N2 N1 C1 C2 86.0(4) . . . . ?
C10 N1 C1 C2 -98.4(4) . . . . ?
N1 C1 C2 C3 -7.3(6) . . . . ?
C1 C2 C3 C4 178.5(3) . . . . ?
C2 C3 C4 C5 -168.1(4) . . . . ?
C2 C3 C4 C9 9.5(6) . . . . ?
C9 C4 C5 C6 -2.0(6) . . . . ?
C3 C4 C5 C6 175.8(4) . . . . ?
C4 C5 C6 C7 0.9(6) . . . . ?
C5 C6 C7 C8 0.6(7) . . . . ?
C6 C7 C8 C9 -1.0(7) . . . . ?
C7 C8 C9 C4 -0.2(7) . . . . ?
C5 C4 C9 C8 1.6(6) . . . . ?
C3 C4 C9 C8 -176.1(4) . . . . ?
N2 N1 C10 C11 15.6(5) . . . . ?
C1 N1 C10 C11 -160.3(4) . . . . ?
N2 N1 C10 C15 -164.4(3) . . . . ?
C1 N1 C10 C15 19.7(5) . . . . ?
C15 C10 C11 C12 -2.0(6) . . . . ?
N1 C10 C11 C12 177.9(4) . . . . ?
C10 C11 C12 C13 0.6(6) . . . . ?
C10 C11 C12 C16 179.6(4) . . . . ?
C11 C12 C13 C14 0.9(7) . . . . ?
C16 C12 C13 C14 -178.0(4) . . . . ?
C12 C13 C14 C15 -1.0(7) . . . . ?
C13 C14 C15 C10 -0.4(6) . . . . ?
C11 C10 C15 C14 1.9(6) . . . . ?
N1 C10 C15 C14 -178.1(3) . . . . ?
N1 N2 C17 C18 178.3(3) . . . . ?
N2 C17 C18 C19 -5.7(6) . . . . ?
N2 C17 C18 C23 174.0(4) . . . . ?
C23 C18 C19 C20 0.4(7) . . . . ?
C17 C18 C19 C20 -180.0(4) . . . . ?
C18 C19 C20 C21 -0.1(8) . . . . ?
C19 C20 C21 C22 -0.7(8) . . . . ?
C20 C21 C22 C23 1.2(8) . . . . ?
C19 C18 C23 C22 0.2(7) . . . . ?
C17 C18 C23 C22 -179.5(4) . . . . ?
C21 C22 C23 C18 -1.0(8) . . . . ?
